data_4102606
loop_
_publ_author_name
'Georg Jansen'
'Bj\"orn Kahlert'
'Frank-Gerrit Kl\"arner'
'Roland Boese'
'Dieter Bl\"aser'

_publ_contact_author
;
         Prof. Dr. Boese, Roland
         Fachbereich Chemie der
         Universit\"at Duisburg-Essen
         Campus Essen Universit\"atsstr. 7
         D-45117 Essen, Germany
;
_publ_contact_author_email roland.boese@.uni-due.de
_publ_contact_author_fax '++49 (0)201 183 2535'
_publ_contact_author_phone '++49 (0)201 183 2416'
_publ_section_title
;
 Intramolecular Electronic Interactions between Nonconjugated Arene and
 Quinone Chromophores
;
_journal_name_full 'Journal of the American Chemical Society'
_journal_page_first 8581
_journal_page_last 8592
_journal_paper_doi 10.1021/ja910362j
_journal_volume 132
_journal_year 2010
_chemical_formula_sum 'C23 H18 O4'
_chemical_formula_weight 358.37
_chemical_name_systematic
; 
 1,4-Diacetoxy-5,12-dihydro-5,12-methanotetracene  
;
_space_group_IT_number 14
_symmetry_cell_setting monoclinic
_symmetry_space_group_name_Hall '-P 2ybc'
_symmetry_space_group_name_H-M 'P 1 21/c 1'
_atom_sites_solution_hydrogens geom
_atom_sites_solution_primary direct
_atom_sites_solution_secondary difmap
_audit_creation_method SHELXL-97
_cell_angle_alpha 90.00
_cell_angle_beta 93.28(2)
_cell_angle_gamma 90.00
_cell_formula_units_Z 4
_cell_length_a 8.471(10)
_cell_length_b 26.90(3)
_cell_length_c 8.217(9)
_cell_measurement_reflns_used 2875
_cell_measurement_temperature 223(2)
_cell_measurement_theta_max 24.27
_cell_measurement_theta_min 2.41
_cell_volume 1869(4)
_computing_cell_refinement 'BRUKER AXS SMART APEX 2 Vers. 2.0-2 2006'
_computing_data_collection 'BRUKER AXS SMART APEX 2 Vers. 2.0-2 2006'
_computing_data_reduction 'BRUKER AXS SMART APEX 2 Vers. 2.0-2 2006'
_computing_molecular_graphics 'BRUKER AXS SHELXTL Vers. 6.12'
_computing_publication_material 'BRUKER AXS SHELXTL Vers. 6.12'
_computing_structure_refinement 'BRUKER AXS SHELXTL Vers. 6.12'
_computing_structure_solution 'BRUKER AXS SMART APEX 2 Vers. 2.0-2 2006'
_diffrn_ambient_temperature 223(2)
_diffrn_detector_area_resol_mean 512
_diffrn_measured_fraction_theta_full 0.960
_diffrn_measured_fraction_theta_max 0.960
_diffrn_measurement_device_type 'Siemens SMART CCD area detector system'
_diffrn_measurement_method
; 
Full sphere data collection in omega 
two runs with 720 frames, phi = 0 deg, 270 deg 
and two runs with 436 frames, phi = 88 deg, 180 deg 
;
_diffrn_radiation_monochromator graphite
_diffrn_radiation_source 'fine-focus sealed tube'
_diffrn_radiation_type MoK\a
_diffrn_radiation_wavelength 0.71073
_diffrn_reflns_av_R_equivalents 0.0690
_diffrn_reflns_av_sigmaI/netI 0.1254
_diffrn_reflns_limit_h_max 11
_diffrn_reflns_limit_h_min -11
_diffrn_reflns_limit_k_max 22
_diffrn_reflns_limit_k_min -35
_diffrn_reflns_limit_l_max 9
_diffrn_reflns_limit_l_min -10
_diffrn_reflns_number 12005
_diffrn_reflns_theta_full 28.63
_diffrn_reflns_theta_max 28.63
_diffrn_reflns_theta_min 2.41
_exptl_absorpt_coefficient_mu 0.087
_exptl_absorpt_correction_T_max 0.98
_exptl_absorpt_correction_T_min 0.82
_exptl_absorpt_correction_type multi-scan
_exptl_absorpt_process_details
; 
 BRUKER AXS SMART APEX 2 Vers. 3.0-2009
 R.H. Blessing, Acta Cryst. (1995) A51 33-38 
;
_exptl_crystal_colour colorless
_exptl_crystal_density_diffrn 1.273
_exptl_crystal_density_method 'not measured'
_exptl_crystal_description plate
_exptl_crystal_F_000 752
_exptl_crystal_size_max 0.19
_exptl_crystal_size_mid 0.16
_exptl_crystal_size_min 0.06
_refine_diff_density_max 0.213
_refine_diff_density_min -0.240
_refine_diff_density_rms 0.050
_refine_ls_extinction_coef 0.0092(18)
_refine_ls_extinction_expression Fc^*^=kFc[1+0.001xFc^2^\l^3^/sin(2\q)]^-1/4^
_refine_ls_extinction_method SHELXL
_refine_ls_goodness_of_fit_ref 0.962
_refine_ls_hydrogen_treatment
;
 Riding model on idealized geometrics 
 with the 1.2 fold (1.5 fold for methyl 
 and hydroxy groups) isotropic displacement 
 parameters of the equivalent Uij of the 
 corresponding carbon atom
;
_refine_ls_matrix_type full
_refine_ls_number_parameters 245
_refine_ls_number_reflns 4610
_refine_ls_number_restraints 0
_refine_ls_restrained_S_all 0.962
_refine_ls_R_factor_all 0.1746
_refine_ls_R_factor_gt 0.0571
_refine_ls_shift/su_max 0.000
_refine_ls_shift/su_mean 0.000
_refine_ls_structure_factor_coef Fsqd
_refine_ls_weighting_details 'calc w=1/[\s^2^(Fo^2^)+(0.0748P)^2^+0.0000P] where P=(Fo^2^+2Fc^2^)/3'
_refine_ls_weighting_scheme calc
_refine_ls_wR_factor_gt 0.1344
_refine_ls_wR_factor_ref 0.1728
_reflns_number_gt 1921
_reflns_number_total 4610
_reflns_threshold_expression >2sigma(I)
_cod_data_source_file ja910362j_si_003.cif
_cod_data_source_block oacklnm
_cod_original_cell_volume 1870(4)
_cod_database_code 4102606

loop_
_symmetry_equiv_pos_as_xyz
'x, y, z'
'-x, y+1/2, -z+1/2'
'-x, -y, -z'
'x, -y-1/2, z-1/2'

loop_
_atom_site_label
_atom_site_type_symbol
_atom_site_fract_x
_atom_site_fract_y
_atom_site_fract_z
_atom_site_U_iso_or_equiv
_atom_site_adp_type
_atom_site_occupancy
_atom_site_symmetry_multiplicity
_atom_site_calc_flag
_atom_site_refinement_flags
O1 O 0.5072(2) 0.46033(6) 0.2944(2) 0.0470(5) Uani 1 1 d .
O2 O 0.3338(3) 0.47641(9) 0.0847(3) 0.1028(10) Uani 1 1 d .
O3 O 0.56838(18) 0.25948(6) 0.1156(2) 0.0436(5) Uani 1 1 d .
O4 O 0.7637(2) 0.24118(7) 0.3027(3) 0.0583(6) Uani 1 1 d .
C1 C 0.5221(3) 0.41010(9) 0.2464(3) 0.0380(6) Uani 1 1 d .
C2 C 0.3970(3) 0.37674(10) 0.2568(3) 0.0429(7) Uani 1 1 d .
H2 H 0.2988 0.3878 0.2905 0.052 Uiso 1 1 d R
C3 C 0.4179(3) 0.32696(9) 0.2172(3) 0.0415(7) Uani 1 1 d .
H3 H 0.3331 0.3047 0.2245 0.050 Uiso 1 1 d R
C4 C 0.5623(3) 0.30948(9) 0.1669(3) 0.0375(6) Uani 1 1 d .
C5 C 0.8614(3) 0.33695(10) 0.1207(3) 0.0401(7) Uani 1 1 d .
H5 H 0.8907 0.3072 0.0585 0.048 Uiso 1 1 d R
C6 C 1.0373(3) 0.31524(9) 0.3860(3) 0.0391(7) Uani 1 1 d .
H6 H 1.0484 0.2814 0.3606 0.047 Uiso 1 1 d R
C7 C 1.2007(3) 0.30447(11) 0.6427(4) 0.0513(8) Uani 1 1 d .
H7 H 1.2114 0.2704 0.6202 0.062 Uiso 1 1 d R
C8 C 1.2726(3) 0.32398(13) 0.7808(4) 0.0626(9) Uani 1 1 d .
H8 H 1.3341 0.3034 0.8519 0.075 Uiso 1 1 d R
C9 C 1.2552(3) 0.37452(14) 0.8176(4) 0.0622(9) Uani 1 1 d .
H9 H 1.3053 0.3876 0.9132 0.075 Uiso 1 1 d R
C10 C 1.1655(3) 0.40509(12) 0.7151(4) 0.0550(8) Uani 1 1 d .
H10 H 1.1545 0.4388 0.7420 0.066 Uiso 1 1 d R
C11 C 0.9967(3) 0.41762(9) 0.4606(3) 0.0432(7) Uani 1 1 d .
H11 H 0.9814 0.4514 0.4849 0.052 Uiso 1 1 d R
C12 C 0.8248(3) 0.41932(9) 0.1825(3) 0.0430(7) Uani 1 1 d .
H12 H 0.8234 0.4559 0.1703 0.052 Uiso 1 1 d R
C13 C 0.8881(3) 0.38858(10) 0.0405(3) 0.0485(7) Uani 1 1 d .
H13A H 0.9998 0.3952 0.0239 0.058 Uiso 1 1 d R
H13B H 0.8247 0.3930 -0.0620 0.058 Uiso 1 1 d R
C14 C 0.6867(3) 0.34274(9) 0.1566(3) 0.0362(6) Uani 1 1 d .
C15 C 0.9517(3) 0.34602(9) 0.2831(3) 0.0355(6) Uani 1 1 d .
C16 C 1.1098(3) 0.33513(10) 0.5325(3) 0.0395(7) Uani 1 1 d .
C17 C 1.0902(3) 0.38668(10) 0.5709(3) 0.0408(7) Uani 1 1 d .
C18 C 0.9307(3) 0.39777(8) 0.3212(3) 0.0349(6) Uani 1 1 d .
C19 C 0.6654(3) 0.39320(9) 0.1964(3) 0.0360(6) Uani 1 1 d .
C20 C 0.4069(4) 0.49029(11) 0.2052(4) 0.0598(9) Uani 1 1 d .
C21 C 0.4008(4) 0.54162(11) 0.2787(4) 0.0764(11) Uani 1 1 d .
H21A H 0.3292 0.5623 0.2120 0.115 Uiso 1 1 d R
H21B H 0.5058 0.5562 0.2836 0.115 Uiso 1 1 d R
H21C H 0.3636 0.5393 0.3879 0.115 Uiso 1 1 d R
C22 C 0.6773(3) 0.22797(10) 0.1909(3) 0.0404(7) Uani 1 1 d .
C23 C 0.6698(3) 0.17699(9) 0.1159(4) 0.0521(8) Uani 1 1 d .
H23A H 0.7481 0.1557 0.1715 0.078 Uiso 1 1 d R
H23B H 0.6913 0.1793 0.0015 0.078 Uiso 1 1 d R
H23C H 0.5653 0.1631 0.1263 0.078 Uiso 1 1 d R

loop_
_atom_site_aniso_label
_atom_site_aniso_U_11
_atom_site_aniso_U_22
_atom_site_aniso_U_33
_atom_site_aniso_U_23
_atom_site_aniso_U_13
_atom_site_aniso_U_12
O1 0.0467(10) 0.0417(11) 0.0510(13) -0.0002(9) -0.0097(9) 0.0106(8)
O2 0.138(2) 0.0736(17) 0.089(2) -0.0053(15) -0.0632(19) 0.0331(15)
O3 0.0384(9) 0.0434(11) 0.0481(13) -0.0089(9) -0.0066(9) 0.0037(8)
O4 0.0706(13) 0.0532(12) 0.0482(14) 0.0012(10) -0.0230(11) -0.0006(10)
C1 0.0388(14) 0.0375(15) 0.0367(17) -0.0010(12) -0.0064(12) 0.0076(12)
C2 0.0307(13) 0.0520(18) 0.0458(19) 0.0005(14) -0.0007(12) 0.0043(12)
C3 0.0321(13) 0.0478(17) 0.0439(19) -0.0001(13) -0.0042(12) -0.0018(12)
C4 0.0378(14) 0.0408(15) 0.0330(17) -0.0019(12) -0.0061(12) 0.0026(12)
C5 0.0329(13) 0.0501(16) 0.0371(17) -0.0031(13) 0.0019(12) 0.0026(12)
C6 0.0263(12) 0.0406(14) 0.0502(19) -0.0055(13) 0.0017(12) 0.0023(11)
C7 0.0372(14) 0.0632(19) 0.053(2) 0.0018(16) -0.0039(15) 0.0061(13)
C8 0.0439(16) 0.090(3) 0.053(2) 0.0079(19) -0.0046(16) 0.0048(17)
C9 0.0460(17) 0.098(3) 0.041(2) -0.0090(19) -0.0071(15) -0.0051(18)
C10 0.0442(16) 0.069(2) 0.052(2) -0.0133(17) 0.0035(15) -0.0082(15)
C11 0.0339(13) 0.0396(15) 0.056(2) -0.0050(14) 0.0031(13) -0.0029(12)
C12 0.0379(13) 0.0382(14) 0.0528(19) 0.0090(14) 0.0003(13) -0.0005(12)
C13 0.0437(15) 0.0651(19) 0.0370(18) 0.0091(15) 0.0041(13) 0.0003(14)
C14 0.0303(12) 0.0475(16) 0.0301(17) 0.0022(13) -0.0038(11) 0.0040(11)
C15 0.0265(12) 0.0447(15) 0.0354(17) -0.0038(13) 0.0024(11) 0.0025(11)
C16 0.0238(12) 0.0517(16) 0.0432(18) 0.0026(14) 0.0043(12) 0.0014(11)
C17 0.0302(13) 0.0531(17) 0.0394(18) -0.0059(14) 0.0031(12) -0.0050(12)
C18 0.0271(12) 0.0378(14) 0.0397(18) 0.0035(13) 0.0021(11) -0.0026(11)
C19 0.0326(13) 0.0433(15) 0.0314(16) 0.0055(12) -0.0044(11) 0.0031(11)
C20 0.0608(19) 0.0537(19) 0.063(2) 0.0026(17) -0.0178(18) 0.0157(16)
C21 0.087(2) 0.054(2) 0.086(3) -0.0013(18) -0.009(2) 0.0244(18)
C22 0.0404(14) 0.0462(16) 0.0342(18) 0.0027(13) -0.0003(13) -0.0010(12)
C23 0.0564(17) 0.0476(17) 0.052(2) -0.0015(14) 0.0037(15) 0.0043(13)

loop_
_atom_type_symbol
_atom_type_description
_atom_type_scat_dispersion_real
_atom_type_scat_dispersion_imag
_atom_type_scat_source
C C 0.0033 0.0016 'International Tables Vol C Tables 4.2.6.8 and 6.1.1.4'
H H 0.0000 0.0000 'International Tables Vol C Tables 4.2.6.8 and 6.1.1.4'
O O 0.0106 0.0060 'International Tables Vol C Tables 4.2.6.8 and 6.1.1.4'

loop_
_geom_angle_atom_site_label_1
_geom_angle_atom_site_label_2
_geom_angle_atom_site_label_3
_geom_angle
C20 O1 C1 118.7(2)
C22 O3 C4 119.3(2)
C19 C1 C2 119.4(2)
C19 C1 O1 119.4(2)
C2 C1 O1 121.1(2)
C3 C2 C1 119.8(2)
C2 C3 C4 121.3(2)
C14 C4 C3 118.8(2)
C14 C4 O3 123.7(2)
C3 C4 O3 117.2(2)
C15 C5 C14 104.9(2)
C15 C5 C13 98.6(2)
C14 C5 C13 99.0(2)
C15 C6 C16 119.0(2)
C8 C7 C16 120.5(3)
C7 C8 C9 120.4(3)
C10 C9 C8 120.6(3)
C9 C10 C17 121.0(3)
C18 C11 C17 119.4(2)
C18 C12 C19 104.7(2)
C18 C12 C13 98.4(2)
C19 C12 C13 99.0(2)
C12 C13 C5 95.3(2)
C4 C14 C19 119.9(2)
C4 C14 C5 133.7(2)
C19 C14 C5 106.3(2)
C6 C15 C18 121.4(2)
C6 C15 C5 132.1(2)
C18 C15 C5 106.5(2)
C7 C16 C6 120.9(3)
C7 C16 C17 119.2(3)
C6 C16 C17 120.0(2)
C10 C17 C16 118.3(3)
C10 C17 C11 122.4(3)
C16 C17 C11 119.3(2)
C11 C18 C15 121.0(2)
C11 C18 C12 132.8(2)
C15 C18 C12 106.3(2)
C1 C19 C14 120.9(2)
C1 C19 C12 131.7(2)
C14 C19 C12 107.4(2)
O2 C20 O1 122.7(3)
O2 C20 C21 126.1(3)
O1 C20 C21 111.2(3)
O4 C22 O3 121.9(2)
O4 C22 C23 126.6(2)
O3 C22 C23 111.6(2)

loop_
_geom_bond_atom_site_label_1
_geom_bond_atom_site_label_2
_geom_bond_distance
O1 C20 1.355(3)
O1 C1 1.416(3)
O2 C20 1.197(4)
O3 C22 1.374(3)
O3 C4 1.411(3)
O4 C22 1.195(3)
C1 C19 1.380(4)
C1 C2 1.395(3)
C2 C3 1.392(4)
C3 C4 1.395(4)
C4 C14 1.389(3)
C5 C15 1.519(4)
C5 C14 1.533(3)
C5 C13 1.560(4)
C6 C15 1.362(3)
C6 C16 1.424(4)
C7 C8 1.362(4)
C7 C16 1.419(4)
C8 C9 1.402(4)
C9 C10 1.374(4)
C10 C17 1.404(4)
C11 C18 1.355(4)
C11 C17 1.435(4)
C12 C18 1.524(4)
C12 C19 1.533(4)
C12 C13 1.550(4)
C14 C19 1.410(4)
C15 C18 1.440(4)
C16 C17 1.434(4)
C20 C21 1.509(4)
C22 C23 1.503(4)
